data_4065793
loop_
_publ_author_name
'Alm\'assy, Ambroz'
'Nagy, Csilla E.'
'B\'enyei, Attila C.'
'Jo\'o, Ferenc'

_publ_section_title
;
 Novel Sulfonated N-Heterocyclic Carbene Gold(I) Complexes: Homogeneous
 Gold Catalysis for the Hydration of Terminal Alkynes in Aqueous Media
;
_journal_issue 11
_journal_name_full Organometallics
_journal_page_first 2484
_journal_paper_doi 10.1021/om1001292
_journal_volume 29
_journal_year 2010
_chemical_formula_moiety 'C14 H28 Ag1 N4 Na3 O16 S4'
_chemical_formula_sum 'C14 H28 Ag N4 Na3 O16 S4'
_chemical_formula_weight 813.48
_chemical_name_systematic
;
 ?
;
_space_group_IT_number 2
_symmetry_cell_setting triclinic
_symmetry_space_group_name_Hall '-P 1'
_symmetry_space_group_name_H-M 'P -1'
_atom_sites_solution_hydrogens geom
_atom_sites_solution_primary direct
_atom_sites_solution_secondary difmap
_audit_creation_date 2010-02-07T00:21:32-00:00
_audit_creation_method 'WinGX routine CIF_UPDATE'
_cell_angle_alpha 104.309(10)
_cell_angle_beta 96.955(10)
_cell_angle_gamma 96.131(10)
_cell_formula_units_Z 1
_cell_length_a 5.6376(10)
_cell_length_b 9.6811(10)
_cell_length_c 13.4970(10)
_cell_measurement_reflns_used 15
_cell_measurement_temperature 293(2)
_cell_measurement_theta_max 16.23
_cell_measurement_theta_min 9.92
_cell_volume 701.34(16)
_computing_cell_refinement 'MACH3/PC (Enraf Nonius, 1996)'
_computing_data_collection 'MACH3/PC (Enraf Nonius, 1996)'
_computing_data_reduction 'PROFIT (Streltsov & Zavodnik, 1989)'
_computing_molecular_graphics 'Ortep-3 for Windows (Farrugia, 1997)'
_computing_publication_material 'WinGX publication routines (Farrugia, 1999)'
_computing_structure_refinement 'SHELXL-97 (Sheldrick, 2008)'
_computing_structure_solution 'SIR92 (Giacovazzo et al, 1993)'
_diffrn_ambient_temperature 293(2)
_diffrn_measured_fraction_theta_full 0.99
_diffrn_measured_fraction_theta_max 0.99
_diffrn_measurement_device_type 'Bruker Nonius MACH3'
_diffrn_measurement_method 'profiled omega/2theta scans'
_diffrn_radiation_monochromator graphite
_diffrn_radiation_type MoK\a
_diffrn_radiation_wavelength 0.71073
_diffrn_reflns_av_R_equivalents 0.0000
_diffrn_reflns_av_sigmaI/netI 0.0216
_diffrn_reflns_av_unetI/netI 0.0216
_diffrn_reflns_limit_h_max 6
_diffrn_reflns_limit_h_min 0
_diffrn_reflns_limit_k_max 11
_diffrn_reflns_limit_k_min -11
_diffrn_reflns_limit_l_max 15
_diffrn_reflns_limit_l_min -16
_diffrn_reflns_number 2537
_diffrn_reflns_theta_full 25.33
_diffrn_reflns_theta_max 25.33
_diffrn_reflns_theta_min 3.02
_diffrn_source 'fine-focus sealed tube'
_diffrn_standards_decay_% 11
_diffrn_standards_interval_count 103
_diffrn_standards_interval_time 55
_diffrn_standards_number 3
_exptl_absorpt_coefficient_mu 1.143
_exptl_absorpt_correction_T_max 0.785
_exptl_absorpt_correction_T_min 0.666
_exptl_absorpt_correction_type psi-scan
_exptl_absorpt_process_details
;
North A.C.T., Phillips D.C. & Mathews F.S. (1968) Acta. Cryst. A24, 351
        Number of psi-scan sets used was   4
        Theta correction was applied.
        Averaged transmission function was used.
        Fourier smoothing - Window value   5
;
_exptl_crystal_colour colourless
_exptl_crystal_density_diffrn 1.926
_exptl_crystal_density_method 'not measured'
_exptl_crystal_description prism
_exptl_crystal_F_000 412
_exptl_crystal_size_max 0.35
_exptl_crystal_size_mid 0.2
_exptl_crystal_size_min 0.2
_refine_diff_density_max 2.082
_refine_diff_density_min -2.747
_refine_diff_density_rms 0.247
_refine_ls_extinction_method none
_refine_ls_goodness_of_fit_ref 0.913
_refine_ls_hydrogen_treatment mixed
_refine_ls_matrix_type full
_refine_ls_number_parameters 212
_refine_ls_number_reflns 2537
_refine_ls_number_restraints 6
_refine_ls_restrained_S_all 0.912
_refine_ls_R_factor_all 0.0727
_refine_ls_R_factor_gt 0.0715
_refine_ls_shift/su_max 0.001
_refine_ls_shift/su_mean 0
_refine_ls_structure_factor_coef Fsqd
_refine_ls_weighting_details 'calc w=1/[\s^2^(Fo^2^)+(0.1734P)^2^+1.3566P] where P=(Fo^2^+2Fc^2^)/3'
_refine_ls_weighting_scheme calc
_refine_ls_wR_factor_ref 0.1843
_reflns_number_gt 2423
_reflns_number_total 2537
_reflns_threshold_expression >2\s(I)
_cod_data_source_file om1001292_si_003.cif
_cod_data_source_block 3a
_cod_original_cell_volume 701.34(15)
_cod_database_code 4065793

loop_
_symmetry_equiv_pos_as_xyz
'x, y, z'
'-x, -y, -z'

loop_
_atom_site_label
_atom_site_fract_x
_atom_site_fract_y
_atom_site_fract_z
_atom_site_U_iso_or_equiv
_atom_site_adp_type
_atom_site_calc_flag
_atom_site_refinement_flags
_atom_site_occupancy
_atom_site_type_symbol
C2 -0.2135(8) 0.1624(5) 1.0169(4) 0.0238(9) Uani d . 1 C
C4 -0.3576(9) 0.3703(5) 1.0781(4) 0.0312(11) Uani d . 1 C
H4 -0.3787 0.4568 1.1225 0.037 Uiso calc . 1 H
C5 -0.4717(9) 0.3127(6) 0.9810(4) 0.0333(11) Uani d . 1 C
H5 -0.5877 0.351 0.945 0.04 Uiso calc . 1 H
C11 -0.4648(8) 0.0851(5) 0.8430(3) 0.0273(10) Uani d . 1 C
H11A -0.6372 0.0555 0.836 0.033 Uiso calc R 1 H
H11B -0.3865 -0.0003 0.8385 0.033 Uiso calc R 1 H
C12 -0.4151(8) 0.1466(5) 0.7545(4) 0.0268(10) Uani d . 1 C
H12A -0.4693 0.2402 0.7658 0.032 Uiso calc R 1 H
H12B -0.5109 0.0848 0.6915 0.032 Uiso calc R 1 H
C31 -0.0598(8) 0.2949(5) 1.1999(4) 0.0264(10) Uani d . 1 C
H31A -0.0098 0.2034 1.2038 0.032 Uiso calc R 1 H
H31B -0.1575 0.3237 1.2538 0.032 Uiso calc R 1 H
C32 0.1608(8) 0.4063(5) 1.2180(4) 0.0277(10) Uani d . 1 C
H32A 0.1094 0.4982 1.2162 0.033 Uiso calc R 1 H
H32B 0.2538 0.3791 1.1621 0.033 Uiso calc R 1 H
N1 -0.3823(6) 0.1848(4) 0.9450(3) 0.0227(8) Uani d . 1 N
N3 -0.2043(7) 0.2775(4) 1.0994(3) 0.0239(8) Uani d . 1 N
O1 0.6519(7) 0.8382(4) 1.4955(3) 0.0376(9) Uani d D 1 O
O2 1.1631(7) 0.8271(4) 1.5935(3) 0.0355(8) Uani d D 1 O
O11 0.0254(7) 0.2812(4) 0.8206(3) 0.0397(9) Uani d . 1 O
O12 -0.0296(7) 0.0272(4) 0.7332(4) 0.0467(10) Uani d . 1 O
O13 -0.1138(8) 0.1968(5) 0.6357(3) 0.0473(10) Uani d . 1 O
O21 0.4153(7) 0.2848(4) 1.3354(3) 0.0355(8) Uani d . 1 O
O22 0.5548(6) 0.5311(4) 1.3377(3) 0.0394(9) Uani d . 1 O
O23 0.2034(6) 0.4762(4) 1.4181(3) 0.0321(8) Uani d . 1 O
Na1 0.9130(3) 0.6431(2) 1.44903(15) 0.0307(5) Uani d . 1 Na
Na2 0 0 0.5 0.0355(7) Uani d S 1 Na
S1 -0.10728(19) 0.16651(12) 0.73537(9) 0.0254(3) Uani d . 1 S
S2 0.34869(19) 0.42696(12) 1.33720(8) 0.0246(3) Uani d . 1 S
Ag1 0 0 1 0.0282(3) Uani d S 1 Ag
H13 0.62(2) 0.802(12) 1.548(6) 0.034 Uiso d PD 0.5 H
H12 1.022(6) 0.820(6) 1.553(4) 0.034 Uiso d D 1 H
H11 0.771(16) 0.791(12) 1.516(9) 0.034 Uiso d PD 0.5 H
H23 1.13(2) 0.869(12) 1.657(5) 0.034 Uiso d PD 0.5 H
H21 1.25(2) 0.915(6) 1.624(8) 0.034 Uiso d PD 0.5 H
H22 1.293(7) 0.800(6) 1.623(4) 0.030(15) Uiso d D 1 H

loop_
_atom_site_aniso_label
_atom_site_aniso_U_11
_atom_site_aniso_U_22
_atom_site_aniso_U_33
_atom_site_aniso_U_12
_atom_site_aniso_U_13
_atom_site_aniso_U_23
C2 0.013(2) 0.027(2) 0.027(2) 0.0028(17) -0.0036(17) 0.0009(17)
C4 0.022(2) 0.033(2) 0.036(3) 0.018(2) -0.002(2) 0.001(2)
C5 0.022(2) 0.041(3) 0.037(3) 0.019(2) -0.002(2) 0.009(2)
C11 0.017(2) 0.031(2) 0.028(2) 0.0005(18) -0.0061(18) 0.0036(18)
C12 0.011(2) 0.041(3) 0.025(2) 0.0054(18) -0.0030(16) 0.0059(19)
C31 0.016(2) 0.032(2) 0.024(2) 0.0004(18) -0.0059(17) 0.0009(17)
C32 0.015(2) 0.036(3) 0.028(2) -0.0018(18) -0.0088(17) 0.0071(19)
N1 0.0120(17) 0.0283(19) 0.0264(18) 0.0095(14) -0.0027(14) 0.0050(15)
N3 0.0151(18) 0.028(2) 0.0252(18) 0.0085(15) -0.0052(15) 0.0022(15)
O1 0.0233(19) 0.042(2) 0.045(2) 0.0008(16) 0.0043(16) 0.0105(17)
O2 0.0243(19) 0.044(2) 0.0327(19) 0.0056(16) -0.0052(15) 0.0045(16)
O11 0.0217(18) 0.038(2) 0.046(2) -0.0063(15) -0.0044(16) -0.0059(17)
O12 0.028(2) 0.033(2) 0.075(3) 0.0132(16) 0.008(2) 0.0044(19)
O13 0.040(2) 0.060(3) 0.041(2) -0.0021(19) 0.0088(18) 0.0130(19)
O21 0.0236(19) 0.041(2) 0.042(2) 0.0150(15) -0.0018(15) 0.0087(16)
O22 0.0172(17) 0.055(2) 0.040(2) -0.0093(16) -0.0042(15) 0.0106(17)
O23 0.0223(17) 0.0401(19) 0.0311(17) 0.0084(14) 0.0030(14) 0.0031(14)
Na1 0.0203(10) 0.0283(10) 0.0378(10) 0.0013(7) -0.0001(8) 0.0010(8)
Na2 0.0241(14) 0.0281(14) 0.0497(17) 0.0002(11) 0.0009(12) 0.0053(12)
S1 0.0130(6) 0.0273(6) 0.0307(6) 0.0026(4) 0.0005(4) -0.0002(5)
S2 0.0107(6) 0.0311(6) 0.0275(6) 0.0019(4) -0.0037(4) 0.0032(5)
Ag1 0.0192(4) 0.0285(4) 0.0328(4) 0.0123(2) -0.0048(2) 0.0011(2)

loop_
_atom_type_symbol
_atom_type_description
_atom_type_scat_dispersion_real
_atom_type_scat_dispersion_imag
_atom_type_scat_source
C C 0.0033 0.0016 'International Tables Vol C Tables 4.2.6.8 and 6.1.1.4'
H H 0 0 'International Tables Vol C Tables 4.2.6.8 and 6.1.1.4'
N N 0.0061 0.0033 'International Tables Vol C Tables 4.2.6.8 and 6.1.1.4'
O O 0.0106 0.006 'International Tables Vol C Tables 4.2.6.8 and 6.1.1.4'
Na Na 0.0362 0.0249 'International Tables Vol C Tables 4.2.6.8 and 6.1.1.4'
S S 0.1246 0.1234 'International Tables Vol C Tables 4.2.6.8 and 6.1.1.4'
Ag Ag -0.8971 1.1015 'International Tables Vol C Tables 4.2.6.8 and 6.1.1.4'

loop_
_geom_angle_atom_site_label_1
_geom_angle_atom_site_label_2
_geom_angle_atom_site_label_3
_geom_angle
_geom_angle_site_symmetry_1
_geom_angle_site_symmetry_3
N1 C2 N3 103.7(4) . .
N1 C2 Ag1 127.7(3) . .
N3 C2 Ag1 128.4(3) . .
C5 C4 N3 106.9(4) . .
C5 C4 H4 126.6 . .
N3 C4 H4 126.6 . .
C4 C5 N1 106.3(4) . .
C4 C5 H5 126.8 . .
N1 C5 H5 126.8 . .
N1 C11 C12 114.1(4) . .
N1 C11 H11A 108.7 . .
C12 C11 H11A 108.7 . .
N1 C11 H11B 108.7 . .
C12 C11 H11B 108.7 . .
H11A C11 H11B 107.6 . .
C11 C12 S1 115.4(3) . .
C11 C12 H12A 108.4 . .
S1 C12 H12A 108.4 . .
C11 C12 H12B 108.4 . .
S1 C12 H12B 108.4 . .
H12A C12 H12B 107.5 . .
N3 C31 C32 111.7(4) . .
N3 C31 H31A 109.3 . .
C32 C31 H31A 109.3 . .
N3 C31 H31B 109.3 . .
C32 C31 H31B 109.3 . .
H31A C31 H31B 108 . .
C31 C32 S2 113.5(3) . .
C31 C32 H32A 108.9 . .
S2 C32 H32A 108.9 . .
C31 C32 H32B 108.9 . .
S2 C32 H32B 108.9 . .
H32A C32 H32B 107.7 . .
C2 N1 C5 111.4(4) . .
C2 N1 C11 124.3(4) . .
C5 N1 C11 124.3(4) . .
C2 N3 C4 111.6(4) . .
C2 N3 C31 123.9(4) . .
C4 N3 C31 124.3(4) . .
Na2 O1 Na1 85.65(13) 1_666 .
Na2 O1 H13 124(8) 1_666 .
Na1 O1 H13 87(8) . .
Na2 O1 H11 78(8) 1_666 .
Na1 O1 H11 32(8) . .
H13 O1 H11 68(10) . .
Na1 O2 Na2 83.77(12) . 1_666
Na1 O2 H12 43(4) . .
Na2 O2 H12 50(4) 1_666 .
Na1 O2 H23 130(9) . .
Na2 O2 H23 98(8) 1_666 .
H12 O2 H23 103(10) . .
Na1 O2 H21 154(8) . .
Na2 O2 H21 72(8) 1_666 .
H12 O2 H21 119(9) . .
H23 O2 H21 65(10) . .
Na1 O2 H22 116(4) . .
Na2 O2 H22 147(4) 1_666 .
H12 O2 H22 159(6) . .
H23 O2 H22 89(9) . .
H21 O2 H22 82(9) . .
S1 O13 Na1 140.9(3) . 2_667
S1 O13 Na2 113.8(3) . .
Na1 O13 Na2 85.29(13) 2_667 .
S2 O22 Na1 137.4(2) . .
S2 O23 Na1 136.5(2) . 1_455
S2 O23 Na1 128.3(2) . 2_668
Na1 O23 Na1 93.24(13) 1_455 2_668
O22 Na1 O13 106.31(16) . 2_667
O22 Na1 O23 106.40(15) . 1_655
O13 Na1 O23 92.59(15) 2_667 1_655
O22 Na1 O2 155.36(16) . .
O13 Na1 O2 76.70(15) 2_667 .
O23 Na1 O2 97.79(14) 1_655 .
O22 Na1 O23 90.69(14) . 2_668
O13 Na1 O23 162.40(16) 2_667 2_668
O23 Na1 O23 86.76(13) 1_655 2_668
O2 Na1 O23 85.96(14) . 2_668
O22 Na1 O1 80.51(15) . .
O13 Na1 O1 84.67(15) 2_667 .
O23 Na1 O1 173.06(15) 1_655 .
O2 Na1 O1 75.39(14) . .
O23 Na1 O1 93.92(14) 2_668 .
O22 Na1 Na2 114.58(13) . 1_666
O13 Na1 Na2 48.41(11) 2_667 1_666
O23 Na1 Na2 129.05(11) 1_655 1_666
O2 Na1 Na2 48.85(10) . 1_666
O23 Na1 Na2 120.41(11) 2_668 1_666
O1 Na1 Na2 45.14(9) . 1_666
O22 Na1 Na1 101.56(13) . 2_768
O13 Na1 Na1 133.93(15) 2_667 2_768
O23 Na1 Na1 43.98(10) 1_655 2_768
O2 Na1 Na1 92.47(12) . 2_768
O23 Na1 Na1 42.78(9) 2_668 2_768
O1 Na1 Na1 136.28(13) . 2_768
Na2 Na1 Na1 141.32(9) 1_666 2_768
O22 Na1 H13 83(3) . .
O13 Na1 H13 102.9(14) 2_667 .
O23 Na1 H13 158.9(13) 1_655 .
O2 Na1 H13 73(3) . .
O23 Na1 H13 74.1(9) 2_668 .
O1 Na1 H13 19.9(9) . .
Na2 Na1 H13 58.2(19) 1_666 .
Na1 Na1 H13 116.4(9) 2_768 .
O22 Na1 H12 137.4(11) . .
O13 Na1 H12 74.1(18) 2_667 .
O23 Na1 H12 116.2(11) 1_655 .
O2 Na1 H12 18.6(10) . .
O23 Na1 H12 90.4(17) 2_668 .
O1 Na1 H12 57.0(10) . .
Na2 Na1 H12 34.6(15) 1_666 .
Na1 Na1 H12 107.7(13) 2_768 .
H13 Na1 H12 56(3) . .
O22 Na1 H11 93(3) . .
O13 Na1 H11 89(4) 2_667 .
O23 Na1 H11 159(3) 1_655 .
O2 Na1 H11 62(3) . .
O23 Na1 H11 85(4) 2_668 .
O1 Na1 H11 15(3) . .
Na2 Na1 H11 43(4) 1_666 .
Na1 Na1 H11 126(3) 2_768 .
H13 Na1 H11 15(5) . .
H12 Na1 H11 45(3) . .
O1 Na2 O1 180 2_667 1_444
O1 Na2 O13 93.65(14) 2_667 2_556
O1 Na2 O13 86.35(14) 1_444 2_556
O1 Na2 O13 86.35(14) 2_667 .
O1 Na2 O13 93.65(14) 1_444 .
O13 Na2 O13 180.00(16) 2_556 .
O1 Na2 O2 77.22(14) 2_667 2_667
O1 Na2 O2 102.78(14) 1_444 2_667
O13 Na2 O2 105.82(13) 2_556 2_667
O13 Na2 O2 74.18(13) . 2_667
O1 Na2 O2 102.78(14) 2_667 1_444
O1 Na2 O2 77.22(14) 1_444 1_444
O13 Na2 O2 74.18(13) 2_556 1_444
O13 Na2 O2 105.82(13) . 1_444
O2 Na2 O2 180.0000(10) 2_667 1_444
O1 Na2 Na1 49.21(11) 2_667 2_667
O1 Na2 Na1 130.79(11) 1_444 2_667
O13 Na2 Na1 133.70(10) 2_556 2_667
O13 Na2 Na1 46.30(10) . 2_667
O2 Na2 Na1 47.38(9) 2_667 2_667
O2 Na2 Na1 132.62(9) 1_444 2_667
O1 Na2 Na1 130.79(11) 2_667 1_444
O1 Na2 Na1 49.21(11) 1_444 1_444
O13 Na2 Na1 46.30(10) 2_556 1_444
O13 Na2 Na1 133.70(10) . 1_444
O2 Na2 Na1 132.62(9) 2_667 1_444
O2 Na2 Na1 47.38(9) 1_444 1_444
Na1 Na2 Na1 180 2_667 1_444
O1 Na2 S1 84.83(10) 2_667 2_556
O1 Na2 S1 95.17(10) 1_444 2_556
O13 Na2 S1 23.24(10) 2_556 2_556
O13 Na2 S1 156.76(10) . 2_556
O2 Na2 S1 82.90(9) 2_667 2_556
O2 Na2 S1 97.10(9) 1_444 2_556
Na1 Na2 S1 113.72(4) 2_667 2_556
Na1 Na2 S1 66.28(4) 1_444 2_556
O1 Na2 S1 95.17(10) 2_667 .
O1 Na2 S1 84.83(10) 1_444 .
O13 Na2 S1 156.76(10) 2_556 .
O13 Na2 S1 23.24(10) . .
O2 Na2 S1 97.10(9) 2_667 .
O2 Na2 S1 82.90(9) 1_444 .
Na1 Na2 S1 66.28(4) 2_667 .
Na1 Na2 S1 113.72(4) 1_444 .
S1 Na2 S1 180 2_556 .
O13 S1 O11 114.2(3) . .
O13 S1 O12 111.4(3) . .
O11 S1 O12 112.7(3) . .
O13 S1 C12 104.7(2) . .
O11 S1 C12 107.9(2) . .
O12 S1 C12 105.3(2) . .
O11 S1 Na2 134.55(17) . .
O12 S1 Na2 68.39(19) . .
C12 S1 Na2 115.63(16) . .
O22 S2 O21 112.4(2) . .
O22 S2 O23 113.9(2) . .
O21 S2 O23 112.3(2) . .
O22 S2 C32 105.3(2) . .
O21 S2 C32 105.9(2) . .
O23 S2 C32 106.3(2) . .
C2 Ag1 C2 180.000(2) 2_557 .

loop_
_geom_bond_atom_site_label_1
_geom_bond_atom_site_label_2
_geom_bond_site_symmetry_2
_geom_bond_distance
C2 N1 . 1.349(6)
C2 N3 . 1.358(6)
C2 Ag1 . 2.066(5)
C4 C5 . 1.342(8)
C4 N3 . 1.367(6)
C4 H4 . 0.93
C5 N1 . 1.384(6)
C5 H5 . 0.93
C11 N1 . 1.462(6)
C11 C12 . 1.502(6)
C11 H11A . 0.97
C11 H11B . 0.97
C12 S1 . 1.783(5)
C12 H12A . 0.97
C12 H12B . 0.97
C31 N3 . 1.456(6)
C31 C32 . 1.509(6)
C31 H31A . 0.97
C31 H31B . 0.97
C32 S2 . 1.770(5)
C32 H32A . 0.97
C32 H32B . 0.97
O1 Na2 1_666 2.362(4)
O1 Na1 . 2.523(5)
O1 H13 . 0.90(2)
O1 H11 . 0.90(2)
O2 Na1 . 2.459(4)
O2 Na2 1_666 2.516(4)
O2 H12 . 0.89(2)
O2 H23 . 0.90(2)
O2 H21 . 0.90(2)
O2 H22 . 0.89(2)
O11 S1 . 1.448(4)
O12 S1 . 1.456(4)
O13 S1 . 1.443(4)
O13 Na1 2_667 2.410(4)
O13 Na2 . 2.493(4)
O21 S2 . 1.460(4)
O22 S2 . 1.453(4)
O22 Na1 . 2.346(4)
O23 S2 . 1.460(3)
O23 Na1 1_455 2.421(4)
O23 Na1 2_668 2.475(4)
Na1 O13 2_667 2.410(4)
Na1 O23 1_655 2.421(4)
Na1 O23 2_668 2.475(4)
Na2 O1 2_667 2.362(4)
Na2 O1 1_444 2.362(4)
Na2 O13 2_556 2.493(4)
Na2 O2 2_667 2.516(4)
Na2 O2 1_444 2.516(4)
Ag1 C2 2_557 2.066(5)

loop_
_geom_hbond_atom_site_label_D
_geom_hbond_atom_site_label_H
_geom_hbond_atom_site_label_A
_geom_hbond_distance_DH
_geom_hbond_distance_HA
_geom_hbond_distance_DA
_geom_hbond_angle_DHA
_geom_hbond_site_symmetry_A
O1 H13 O21 0.90(2) 1.97(3) 2.867(6) 174(12) 2_668
O2 H12 O1 0.89(2) 2.18(3) 3.046(6) 164(5) .
O2 H23 O12 0.90(2) 1.99(8) 2.761(6) 143(11) 1_666
O2 H22 O21 0.89(2) 1.99(2) 2.873(5) 170(6) 2_768
O1 H11 O2 0.90(2) 2.28(8) 3.046(6) 142(10) .
